data_4118094
loop_
_publ_author_name
'Muhammad Sajid'
'Annika Stute'
'Allan Jay P. Cardenas'
'Brooks J. Culotta'
'Johannes A. M. Hepperle'
'Timothy H. Warren'
'Birgitta Schirmer'
'Stefan Grimme'
'Armido Studer'
'Constantin G. Daniliuc'
'Roland Fr\"ohlich'
'Jeffrey L. Petersen'
'Gerald Kehr'
'Gerhard Erker'

_publ_section_title
;
 N,N-Addition of Frustrated Lewis Pairs to Nitric Oxide: An Easy Entry to
 a Unique Family of Aminoxyl Radicals
;
_journal_name_full 'Journal of the American Chemical Society'
_journal_page_first 10156
_journal_page_last 10168
_journal_paper_doi 10.1021/ja302652a
_journal_volume 134
_journal_year 2012
_chemical_formula_sum 'C40 H35 B F10 N O P'
_chemical_formula_weight 777.47
_chemical_name_systematic
; 
 ? 
;
_space_group_IT_number 2
_symmetry_cell_setting triclinic
_symmetry_space_group_name_Hall '-P 1'
_symmetry_space_group_name_H-M 'P -1'
_atom_sites_solution_hydrogens geom
_atom_sites_solution_primary direct
_atom_sites_solution_secondary difmap
_audit_creation_method SHELXL-97
_cell_angle_alpha 79.426(2)
_cell_angle_beta 69.495(4)
_cell_angle_gamma 75.950(4)
_cell_formula_units_Z 2
_cell_length_a 10.8645(7)
_cell_length_b 12.6096(4)
_cell_length_c 14.7239(7)
_cell_measurement_reflns_used 5641
_cell_measurement_temperature 223(2)
_cell_measurement_theta_max 68.25
_cell_measurement_theta_min 0.88
_cell_volume 1822.01(17)
_computing_cell_refinement 'Collect (Nonius B.V., 1998)'
_computing_data_collection 'Collect (Nonius B.V., 1998)'
_computing_data_reduction 'Denzo-SMN (Otwinowski & Minor, 1997)'
_computing_molecular_graphics 'XP (BrukerAXS, 2000)'
_computing_publication_material 'SHELXL-97 (Sheldrick, 1997)'
_computing_structure_refinement 'SHELXL-97 (Sheldrick, 1997)'
_computing_structure_solution 'SHELXS-97 (Sheldrick, 1990)'
_diffrn_ambient_temperature 223(2)
_diffrn_measured_fraction_theta_full 0.967
_diffrn_measured_fraction_theta_max 0.967
_diffrn_measurement_device_type 'Nonius KappaCCD APEXII'
_diffrn_measurement_method '\w and \f scans'
_diffrn_radiation_monochromator graphite
_diffrn_radiation_source 'fine-focus sealed tube'
_diffrn_radiation_type CuK\a
_diffrn_radiation_wavelength 1.54178
_diffrn_reflns_av_R_equivalents 0.043
_diffrn_reflns_av_sigmaI/netI 0.0296
_diffrn_reflns_limit_h_max 12
_diffrn_reflns_limit_h_min -12
_diffrn_reflns_limit_k_max 14
_diffrn_reflns_limit_k_min -13
_diffrn_reflns_limit_l_max 17
_diffrn_reflns_limit_l_min -15
_diffrn_reflns_number 21742
_diffrn_reflns_theta_full 66.81
_diffrn_reflns_theta_max 66.81
_diffrn_reflns_theta_min 4.43
_exptl_absorpt_coefficient_mu 1.427
_exptl_absorpt_correction_T_max 0.9067
_exptl_absorpt_correction_T_min 0.7350
_exptl_absorpt_correction_type multi-scan
_exptl_absorpt_process_details 'Denzo (Otwinowski, Borek, Majewski & Minor, 2003)'
_exptl_crystal_colour colourless
_exptl_crystal_density_diffrn 1.417
_exptl_crystal_description plate
_exptl_crystal_F_000 800
_exptl_crystal_size_max 0.23
_exptl_crystal_size_mid 0.15
_exptl_crystal_size_min 0.07
_refine_diff_density_max 0.236
_refine_diff_density_min -0.292
_refine_diff_density_rms 0.043
_refine_ls_extinction_method none
_refine_ls_goodness_of_fit_ref 1.001
_refine_ls_hydrogen_treatment constr
_refine_ls_matrix_type full
_refine_ls_number_parameters 494
_refine_ls_number_reflns 6246
_refine_ls_number_restraints 0
_refine_ls_restrained_S_all 1.001
_refine_ls_R_factor_all 0.0550
_refine_ls_R_factor_gt 0.0461
_refine_ls_shift/su_max 0.000
_refine_ls_shift/su_mean 0.000
_refine_ls_structure_factor_coef Fsqd
_refine_ls_weighting_details 'calc w=1/[\s^2^(Fo^2^)+(0.0717P)^2^+0.9665P] where P=(Fo^2^+2Fc^2^)/3'
_refine_ls_weighting_scheme calc
_refine_ls_wR_factor_gt 0.1252
_refine_ls_wR_factor_ref 0.1346
_reflns_number_gt 5321
_reflns_number_total 6246
_reflns_threshold_expression >2sigma(I)
_cod_data_source_file ja302652a_si_011.cif
_cod_data_source_block erk6313
_cod_original_cell_volume 1822.01(16)
_cod_database_code 4118094

loop_
_symmetry_equiv_pos_as_xyz
'x, y, z'
'-x, -y, -z'

loop_
_atom_site_label
_atom_site_type_symbol
_atom_site_fract_x
_atom_site_fract_y
_atom_site_fract_z
_atom_site_U_iso_or_equiv
_atom_site_adp_type
_atom_site_occupancy
_atom_site_symmetry_multiplicity
_atom_site_calc_flag
_atom_site_refinement_flags
P1 P 0.53827(5) 0.79097(4) 0.20724(4) 0.03594(15) Uani 1 1 d .
C1 C 0.4296(2) 0.92795(17) 0.20397(16) 0.0404(5) Uani 1 1 d .
H1 H 0.3765 0.9435 0.2717 0.049 Uiso 1 1 calc R
C2 C 0.3365(2) 0.90261(18) 0.15525(16) 0.0427(5) Uani 1 1 d .
H2A H 0.3862 0.8896 0.0872 0.051 Uiso 1 1 calc R
H2B H 0.2618 0.9648 0.1563 0.051 Uiso 1 1 calc R
N1 N 0.41231(16) 0.72660(13) 0.23758(12) 0.0380(4) Uani 1 1 d .
O1 O 0.44857(15) 0.60906(11) 0.24455(11) 0.0430(3) Uani 1 1 d .
C3 C 0.4302(2) 0.55577(19) 0.34184(17) 0.0498(5) Uani 1 1 d .
H3A H 0.3348 0.5654 0.3800 0.060 Uiso 1 1 calc R
H3B H 0.4763 0.5859 0.3747 0.060 Uiso 1 1 calc R
C4 C 0.4897(2) 0.43631(19) 0.33041(18) 0.0519(6) Uani 1 1 d .
C5 C 0.5870(3) 0.3796(2) 0.3713(2) 0.0587(6) Uani 1 1 d .
H5 H 0.6148 0.4149 0.4095 0.070 Uiso 1 1 calc R
C6 C 0.6436(3) 0.2706(2) 0.3560(2) 0.0696(8) Uani 1 1 d .
H6 H 0.7112 0.2330 0.3827 0.084 Uiso 1 1 calc R
C7 C 0.6022(3) 0.2176(2) 0.3025(2) 0.0775(9) Uani 1 1 d .
H7 H 0.6409 0.1437 0.2924 0.093 Uiso 1 1 calc R
C8 C 0.5030(4) 0.2730(2) 0.2634(3) 0.0910(11) Uani 1 1 d .
H8 H 0.4729 0.2362 0.2276 0.109 Uiso 1 1 calc R
C9 C 0.4481(3) 0.3811(2) 0.2764(2) 0.0740(8) Uani 1 1 d .
H9 H 0.3816 0.4184 0.2485 0.089 Uiso 1 1 calc R
C10 C 0.4929(3) 1.02633(19) 0.1506(2) 0.0555(6) Uani 1 1 d .
H10A H 0.5546 1.0084 0.0870 0.083 Uiso 1 1 calc R
H10B H 0.5411 1.0447 0.1881 0.083 Uiso 1 1 calc R
H10C H 0.4235 1.0886 0.1425 0.083 Uiso 1 1 calc R
C11 C 0.6284(2) 0.74139(17) 0.29548(15) 0.0385(4) Uani 1 1 d .
C12 C 0.7289(2) 0.64571(19) 0.27982(17) 0.0459(5) Uani 1 1 d .
C13 C 0.7979(2) 0.6082(2) 0.34748(19) 0.0550(6) Uani 1 1 d .
H13 H 0.8639 0.5437 0.3379 0.066 Uiso 1 1 calc R
C14 C 0.7736(2) 0.6614(2) 0.42746(18) 0.0542(6) Uani 1 1 d .
C15 C 0.6739(2) 0.7543(2) 0.44197(17) 0.0505(6) Uani 1 1 d .
H15 H 0.6555 0.7911 0.4967 0.061 Uiso 1 1 calc R
C16 C 0.5995(2) 0.79546(18) 0.37872(16) 0.0421(5) Uani 1 1 d .
C17 C 0.7687(2) 0.5778(2) 0.19537(19) 0.0565(6) Uani 1 1 d .
H17A H 0.8287 0.6121 0.1381 0.085 Uiso 1 1 calc R
H17B H 0.6892 0.5735 0.1815 0.085 Uiso 1 1 calc R
H17C H 0.8136 0.5043 0.2125 0.085 Uiso 1 1 calc R
C18 C 0.8540(3) 0.6198(3) 0.4966(2) 0.0778(9) Uani 1 1 d .
H18A H 0.9453 0.6308 0.4641 0.117 Uiso 1 1 calc R
H18B H 0.8543 0.5421 0.5166 0.117 Uiso 1 1 calc R
H18C H 0.8141 0.6599 0.5536 0.117 Uiso 1 1 calc R
C19 C 0.4936(3) 0.8972(2) 0.40447(18) 0.0557(6) Uani 1 1 d .
H19A H 0.4903 0.9172 0.4660 0.084 Uiso 1 1 calc R
H19B H 0.4072 0.8829 0.4104 0.084 Uiso 1 1 calc R
H19C H 0.5152 0.9571 0.3537 0.084 Uiso 1 1 calc R
C21 C 0.6660(2) 0.78603(18) 0.08681(15) 0.0427(5) Uani 1 1 d .
C22 C 0.6620(2) 0.73290(19) 0.01164(16) 0.0469(5) Uani 1 1 d .
C23 C 0.7617(3) 0.7396(2) -0.07853(17) 0.0545(6) Uani 1 1 d .
H23 H 0.7587 0.7047 -0.1287 0.065 Uiso 1 1 calc R
C24 C 0.8649(3) 0.7950(2) -0.09781(18) 0.0580(6) Uani 1 1 d .
C25 C 0.8682(2) 0.8446(2) -0.02328(18) 0.0556(6) Uani 1 1 d .
H25 H 0.9382 0.8821 -0.0351 0.067 Uiso 1 1 calc R
C26 C 0.7724(2) 0.84166(19) 0.06893(17) 0.0472(5) Uani 1 1 d .
C27 C 0.5610(3) 0.6648(2) 0.02201(19) 0.0626(7) Uani 1 1 d .
H27A H 0.5888 0.6261 -0.0352 0.094 Uiso 1 1 calc R
H27B H 0.4743 0.7124 0.0284 0.094 Uiso 1 1 calc R
H27C H 0.5548 0.6120 0.0796 0.094 Uiso 1 1 calc R
C28 C 0.9700(3) 0.7996(3) -0.1969(2) 0.0830(10) Uani 1 1 d .
H28A H 1.0083 0.7256 -0.2152 0.125 Uiso 1 1 calc R
H28B H 1.0400 0.8335 -0.1948 0.125 Uiso 1 1 calc R
H28C H 0.9295 0.8426 -0.2445 0.125 Uiso 1 1 calc R
C29 C 0.7958(3) 0.8953(2) 0.14367(19) 0.0598(6) Uani 1 1 d .
H29A H 0.8545 0.8428 0.1746 0.090 Uiso 1 1 calc R
H29B H 0.7108 0.9192 0.1926 0.090 Uiso 1 1 calc R
H29C H 0.8370 0.9583 0.1117 0.090 Uiso 1 1 calc R
B1 B 0.2805(2) 0.7938(2) 0.21605(18) 0.0394(5) Uani 1 1 d .
C31 C 0.1543(2) 0.82990(17) 0.31496(16) 0.0416(5) Uani 1 1 d .
F32 F 0.25469(15) 0.74800(13) 0.43710(10) 0.0643(4) Uani 1 1 d .
C32 C 0.1482(2) 0.80758(19) 0.41144(17) 0.0478(5) Uani 1 1 d .
F33 F 0.0399(2) 0.81736(18) 0.58027(12) 0.0980(6) Uani 1 1 d .
C33 C 0.0369(3) 0.8432(2) 0.48847(19) 0.0642(7) Uani 1 1 d .
F34 F -0.18594(18) 0.93843(18) 0.54535(16) 0.1043(7) Uani 1 1 d .
C34 C -0.0767(3) 0.9046(2) 0.4703(2) 0.0695(8) Uani 1 1 d .
F35 F -0.18730(15) 0.99122(15) 0.35825(16) 0.0895(6) Uani 1 1 d .
C35 C -0.0771(2) 0.9305(2) 0.3768(2) 0.0619(7) Uani 1 1 d .
F36 F 0.02923(14) 0.92408(12) 0.21101(12) 0.0639(4) Uani 1 1 d .
C36 C 0.0359(2) 0.89402(19) 0.30232(18) 0.0490(5) Uani 1 1 d .
C41 C 0.2262(2) 0.72201(19) 0.15975(16) 0.0435(5) Uani 1 1 d .
F42 F 0.16933(13) 0.59635(11) 0.30197(10) 0.0544(3) Uani 1 1 d .
C42 C 0.1785(2) 0.62720(19) 0.20728(17) 0.0466(5) Uani 1 1 d .
F43 F 0.09534(15) 0.46753(13) 0.21624(14) 0.0748(5) Uani 1 1 d .
C43 C 0.1372(2) 0.5595(2) 0.1648(2) 0.0570(7) Uani 1 1 d .
F44 F 0.10081(17) 0.52111(17) 0.02680(15) 0.0912(6) Uani 1 1 d .
C44 C 0.1395(2) 0.5864(3) 0.0700(2) 0.0631(7) Uani 1 1 d .
F45 F 0.18342(18) 0.70918(18) -0.07321(12) 0.0888(6) Uani 1 1 d .
C45 C 0.1810(3) 0.6805(3) 0.02003(19) 0.0631(7) Uani 1 1 d .
F46 F 0.25866(17) 0.83936(15) 0.01009(11) 0.0726(5) Uani 1 1 d .
C46 C 0.2209(2) 0.7468(2) 0.06546(18) 0.0528(6) Uani 1 1 d .

loop_
_atom_site_aniso_label
_atom_site_aniso_U_11
_atom_site_aniso_U_22
_atom_site_aniso_U_33
_atom_site_aniso_U_23
_atom_site_aniso_U_13
_atom_site_aniso_U_12
P1 0.0346(3) 0.0367(3) 0.0367(3) -0.0068(2) -0.0112(2) -0.0053(2)
C1 0.0440(11) 0.0357(11) 0.0435(11) -0.0062(9) -0.0164(9) -0.0062(9)
C2 0.0433(11) 0.0438(12) 0.0443(12) -0.0045(9) -0.0198(10) -0.0064(9)
N1 0.0382(9) 0.0301(9) 0.0451(10) -0.0065(7) -0.0134(8) -0.0036(7)
O1 0.0482(8) 0.0310(7) 0.0488(8) -0.0056(6) -0.0152(7) -0.0052(6)
C3 0.0532(13) 0.0457(13) 0.0492(13) -0.0053(10) -0.0141(11) -0.0106(10)
C4 0.0538(13) 0.0430(13) 0.0563(14) -0.0041(11) -0.0159(11) -0.0086(10)
C5 0.0579(15) 0.0570(15) 0.0596(15) 0.0049(12) -0.0217(12) -0.0122(12)
C6 0.0604(16) 0.0611(17) 0.0746(19) 0.0072(14) -0.0213(14) 0.0002(13)
C7 0.090(2) 0.0434(15) 0.089(2) -0.0094(14) -0.0285(18) 0.0070(14)
C8 0.128(3) 0.0474(17) 0.118(3) -0.0261(17) -0.068(3) 0.0023(17)
C9 0.090(2) 0.0493(15) 0.095(2) -0.0126(14) -0.0519(18) -0.0001(14)
C10 0.0618(15) 0.0403(13) 0.0699(16) 0.0023(11) -0.0302(13) -0.0125(11)
C11 0.0351(10) 0.0395(11) 0.0397(11) -0.0036(9) -0.0108(9) -0.0076(8)
C12 0.0356(11) 0.0463(13) 0.0497(13) -0.0022(10) -0.0101(10) -0.0046(9)
C13 0.0378(12) 0.0580(15) 0.0593(15) 0.0065(12) -0.0144(11) -0.0026(10)
C14 0.0424(12) 0.0678(16) 0.0507(14) 0.0105(12) -0.0196(11) -0.0131(11)
C15 0.0508(13) 0.0614(15) 0.0436(12) -0.0003(11) -0.0195(10) -0.0162(11)
C16 0.0409(11) 0.0444(12) 0.0422(11) -0.0035(9) -0.0139(9) -0.0107(9)
C17 0.0488(13) 0.0487(14) 0.0632(15) -0.0133(11) -0.0142(11) 0.0063(11)
C18 0.0619(17) 0.104(2) 0.0698(19) 0.0182(17) -0.0383(15) -0.0147(16)
C19 0.0691(16) 0.0539(14) 0.0499(14) -0.0176(11) -0.0278(12) -0.0007(12)
C21 0.0387(11) 0.0466(12) 0.0386(11) -0.0052(9) -0.0103(9) -0.0032(9)
C22 0.0457(12) 0.0495(13) 0.0408(12) -0.0102(10) -0.0125(10) 0.0015(10)
C23 0.0573(14) 0.0535(14) 0.0406(12) -0.0088(10) -0.0110(11) 0.0073(11)
C24 0.0549(14) 0.0545(15) 0.0435(13) 0.0016(11) -0.0032(11) 0.0040(12)
C25 0.0439(12) 0.0577(15) 0.0524(14) 0.0031(11) -0.0063(11) -0.0072(11)
C26 0.0418(11) 0.0484(13) 0.0458(12) -0.0004(10) -0.0105(10) -0.0071(10)
C27 0.0597(15) 0.0789(19) 0.0540(15) -0.0296(13) -0.0134(12) -0.0128(13)
C28 0.080(2) 0.086(2) 0.0527(16) -0.0033(15) 0.0099(15) -0.0110(17)
C29 0.0527(14) 0.0729(18) 0.0591(15) -0.0006(13) -0.0170(12) -0.0280(13)
B1 0.0401(12) 0.0400(13) 0.0411(13) -0.0071(10) -0.0169(10) -0.0052(10)
C31 0.0413(11) 0.0375(11) 0.0491(12) -0.0088(9) -0.0152(10) -0.0092(9)
F32 0.0631(9) 0.0780(10) 0.0461(8) -0.0111(7) -0.0214(7) 0.0057(7)
C32 0.0456(12) 0.0470(13) 0.0494(13) -0.0138(10) -0.0132(10) -0.0029(10)
F33 0.1041(14) 0.1229(16) 0.0456(9) -0.0231(9) -0.0040(9) -0.0021(12)
C33 0.0701(17) 0.0661(17) 0.0481(14) -0.0190(12) -0.0045(12) -0.0099(14)
F34 0.0671(11) 0.1087(15) 0.1028(15) -0.0494(12) 0.0223(10) -0.0001(10)
C34 0.0498(15) 0.0619(17) 0.081(2) -0.0304(15) 0.0052(14) -0.0031(13)
F35 0.0467(9) 0.0750(11) 0.1389(17) -0.0265(11) -0.0284(10) 0.0118(8)
C35 0.0404(13) 0.0501(15) 0.091(2) -0.0203(14) -0.0148(13) -0.0006(11)
F36 0.0566(8) 0.0644(9) 0.0794(10) -0.0081(7) -0.0393(8) -0.0013(7)
C36 0.0426(12) 0.0449(13) 0.0635(15) -0.0119(11) -0.0198(11) -0.0072(10)
C41 0.0369(11) 0.0499(13) 0.0460(12) -0.0127(10) -0.0134(9) -0.0070(9)
F42 0.0546(8) 0.0519(8) 0.0567(8) -0.0057(6) -0.0131(6) -0.0173(6)
C42 0.0363(11) 0.0507(13) 0.0544(14) -0.0198(11) -0.0115(10) -0.0053(9)
F43 0.0598(9) 0.0603(9) 0.1083(13) -0.0331(9) -0.0138(9) -0.0210(7)
C43 0.0383(12) 0.0530(15) 0.0828(19) -0.0312(13) -0.0113(12) -0.0086(10)
F44 0.0710(10) 0.1114(14) 0.1176(15) -0.0716(12) -0.0359(10) -0.0131(10)
C44 0.0421(13) 0.0808(19) 0.0786(19) -0.0447(16) -0.0190(12) -0.0080(13)
F45 0.0806(11) 0.1407(17) 0.0602(10) -0.0343(10) -0.0341(9) -0.0142(11)
C45 0.0485(14) 0.095(2) 0.0538(15) -0.0328(15) -0.0208(12) -0.0042(14)
F46 0.0871(11) 0.0909(12) 0.0535(9) 0.0067(8) -0.0367(8) -0.0319(9)
C46 0.0445(12) 0.0699(16) 0.0493(13) -0.0134(12) -0.0172(10) -0.0123(11)

loop_
_atom_type_symbol
_atom_type_description
_atom_type_scat_dispersion_real
_atom_type_scat_dispersion_imag
_atom_type_scat_source
C C 0.0181 0.0091 'International Tables Vol C Tables 4.2.6.8 and 6.1.1.4'
H H 0.0000 0.0000 'International Tables Vol C Tables 4.2.6.8 and 6.1.1.4'
B B 0.0090 0.0039 'International Tables Vol C Tables 4.2.6.8 and 6.1.1.4'
N N 0.0311 0.0180 'International Tables Vol C Tables 4.2.6.8 and 6.1.1.4'
O O 0.0492 0.0322 'International Tables Vol C Tables 4.2.6.8 and 6.1.1.4'
F F 0.0727 0.0534 'International Tables Vol C Tables 4.2.6.8 and 6.1.1.4'
P P 0.2955 0.4335 'International Tables Vol C Tables 4.2.6.8 and 6.1.1.4'

loop_
_geom_angle_atom_site_label_1
_geom_angle_atom_site_label_2
_geom_angle_atom_site_label_3
_geom_angle
N1 P1 C11 108.46(9)
N1 P1 C21 121.36(10)
C11 P1 C21 105.98(9)
N1 P1 C1 93.05(9)
C11 P1 C1 123.25(10)
C21 P1 C1 105.69(10)
C10 C1 C2 112.48(18)
C10 C1 P1 118.91(16)
C2 C1 P1 98.75(14)
C10 C1 H1 108.7
C2 C1 H1 108.7
P1 C1 H1 108.7
C1 C2 B1 107.64(17)
C1 C2 H2A 110.2
B1 C2 H2A 110.2
C1 C2 H2B 110.2
B1 C2 H2B 110.2
H2A C2 H2B 108.5
O1 N1 B1 123.49(15)
O1 N1 P1 115.10(12)
B1 N1 P1 116.86(13)
N1 O1 C3 114.77(15)
O1 C3 C4 105.36(18)
O1 C3 H3A 110.7
C4 C3 H3A 110.7
O1 C3 H3B 110.7
C4 C3 H3B 110.7
H3A C3 H3B 108.8
C5 C4 C9 118.7(2)
C5 C4 C3 121.6(2)
C9 C4 C3 119.7(2)
C4 C5 C6 120.1(3)
C4 C5 H5 120.0
C6 C5 H5 120.0
C7 C6 C5 120.6(3)
C7 C6 H6 119.7
C5 C6 H6 119.7
C6 C7 C8 119.6(3)
C6 C7 H7 120.2
C8 C7 H7 120.2
C9 C8 C7 120.4(3)
C9 C8 H8 119.8
C7 C8 H8 119.8
C8 C9 C4 120.6(3)
C8 C9 H9 119.7
C4 C9 H9 119.7
C1 C10 H10A 109.5
C1 C10 H10B 109.5
H10A C10 H10B 109.5
C1 C10 H10C 109.5
H10A C10 H10C 109.5
H10B C10 H10C 109.5
C12 C11 C16 119.48(19)
C12 C11 P1 118.51(16)
C16 C11 P1 122.00(16)
C13 C12 C11 118.3(2)
C13 C12 C17 116.3(2)
C11 C12 C17 125.4(2)
C14 C13 C12 123.0(2)
C14 C13 H13 118.5
C12 C13 H13 118.5
C13 C14 C15 117.8(2)
C13 C14 C18 121.0(3)
C15 C14 C18 121.2(3)
C14 C15 C16 122.5(2)
C14 C15 H15 118.8
C16 C15 H15 118.8
C15 C16 C11 118.9(2)
C15 C16 C19 116.3(2)
C11 C16 C19 124.73(19)
C12 C17 H17A 109.5
C12 C17 H17B 109.5
H17A C17 H17B 109.5
C12 C17 H17C 109.5
H17A C17 H17C 109.5
H17B C17 H17C 109.5
C14 C18 H18A 109.5
C14 C18 H18B 109.5
H18A C18 H18B 109.5
C14 C18 H18C 109.5
H18A C18 H18C 109.5
H18B C18 H18C 109.5
C16 C19 H19A 109.5
C16 C19 H19B 109.5
H19A C19 H19B 109.5
C16 C19 H19C 109.5
H19A C19 H19C 109.5
H19B C19 H19C 109.5
C22 C21 C26 119.2(2)
C22 C21 P1 123.82(17)
C26 C21 P1 116.93(16)
C23 C22 C21 118.4(2)
C23 C22 C27 116.5(2)
C21 C22 C27 125.1(2)
C24 C23 C22 123.2(2)
C24 C23 H23 118.4
C22 C23 H23 118.4
C25 C24 C23 117.5(2)
C25 C24 C28 121.6(3)
C23 C24 C28 120.9(3)
C24 C25 C26 122.8(2)
C24 C25 H25 118.6
C26 C25 H25 118.6
C25 C26 C21 118.8(2)
C25 C26 C29 115.7(2)
C21 C26 C29 125.4(2)
C22 C27 H27A 109.5
C22 C27 H27B 109.5
H27A C27 H27B 109.5
C22 C27 H27C 109.5
H27A C27 H27C 109.5
H27B C27 H27C 109.5
C24 C28 H28A 109.5
C24 C28 H28B 109.5
H28A C28 H28B 109.5
C24 C28 H28C 109.5
H28A C28 H28C 109.5
H28B C28 H28C 109.5
C26 C29 H29A 109.5
C26 C29 H29B 109.5
H29A C29 H29B 109.5
C26 C29 H29C 109.5
H29A C29 H29C 109.5
H29B C29 H29C 109.5
N1 B1 C2 98.67(16)
N1 B1 C41 111.08(17)
C2 B1 C41 117.58(18)
N1 B1 C31 114.07(17)
C2 B1 C31 108.89(17)
C41 B1 C31 106.69(17)
C32 C31 C36 112.9(2)
C32 C31 B1 129.23(19)
C36 C31 B1 117.90(19)
F32 C32 C31 120.9(2)
F32 C32 C33 114.9(2)
C31 C32 C33 124.2(2)
F33 C33 C34 120.4(2)
F33 C33 C32 120.1(3)
C34 C33 C32 119.5(3)
F34 C34 C35 121.0(3)
F34 C34 C33 119.7(3)
C35 C34 C33 119.4(2)
F35 C35 C34 119.7(3)
F35 C35 C36 121.0(3)
C34 C35 C36 119.2(2)
F36 C36 C35 116.1(2)
F36 C36 C31 119.0(2)
C35 C36 C31 124.8(2)
C46 C41 C42 113.2(2)
C46 C41 B1 126.4(2)
C42 C41 B1 120.49(19)
F42 C42 C43 115.5(2)
F42 C42 C41 119.95(19)
C43 C42 C41 124.5(2)
F43 C43 C44 120.4(2)
F43 C43 C42 120.2(3)
C44 C43 C42 119.3(3)
F44 C44 C45 120.5(3)
F44 C44 C43 120.4(3)
C45 C44 C43 119.1(2)
F45 C45 C44 120.3(2)
F45 C45 C46 119.9(3)
C44 C45 C46 119.8(2)
F46 C46 C41 120.7(2)
F46 C46 C45 115.3(2)
C41 C46 C45 123.9(3)

loop_
_geom_bond_atom_site_label_1
_geom_bond_atom_site_label_2
_geom_bond_distance
P1 N1 1.6459(17)
P1 C11 1.825(2)
P1 C21 1.830(2)
P1 C1 1.844(2)
C1 C10 1.519(3)
C1 C2 1.546(3)
C1 H1 0.9900
C2 B1 1.621(3)
C2 H2A 0.9800
C2 H2B 0.9800
N1 O1 1.432(2)
N1 B1 1.581(3)
O1 C3 1.433(3)
C3 C4 1.503(3)
C3 H3A 0.9800
C3 H3B 0.9800
C4 C5 1.383(3)
C4 C9 1.389(4)
C5 C6 1.387(4)
C5 H5 0.9400
C6 C7 1.363(4)
C6 H6 0.9400
C7 C8 1.380(5)
C7 H7 0.9400
C8 C9 1.368(4)
C8 H8 0.9400
C9 H9 0.9400
C10 H10A 0.9700
C10 H10B 0.9700
C10 H10C 0.9700
C11 C12 1.410(3)
C11 C16 1.414(3)
C12 C13 1.399(3)
C12 C17 1.517(3)
C13 C14 1.376(4)
C13 H13 0.9400
C14 C15 1.380(4)
C14 C18 1.510(3)
C15 C16 1.392(3)
C15 H15 0.9400
C16 C19 1.507(3)
C17 H17A 0.9700
C17 H17B 0.9700
C17 H17C 0.9700
C18 H18A 0.9700
C18 H18B 0.9700
C18 H18C 0.9700
C19 H19A 0.9700
C19 H19B 0.9700
C19 H19C 0.9700
C21 C22 1.413(3)
C21 C26 1.418(3)
C22 C23 1.392(3)
C22 C27 1.502(4)
C23 C24 1.382(4)
C23 H23 0.9400
C24 C25 1.374(4)
C24 C28 1.507(4)
C25 C26 1.392(3)
C25 H25 0.9400
C26 C29 1.511(3)
C27 H27A 0.9700
C27 H27B 0.9700
C27 H27C 0.9700
C28 H28A 0.9700
C28 H28B 0.9700
C28 H28C 0.9700
C29 H29A 0.9700
C29 H29B 0.9700
C29 H29C 0.9700
B1 C41 1.653(3)
B1 C31 1.658(3)
C31 C32 1.378(3)
C31 C36 1.396(3)
F32 C32 1.351(3)
C32 C33 1.383(3)
F33 C33 1.341(3)
C33 C34 1.372(4)
F34 C34 1.350(3)
C34 C35 1.357(4)
F35 C35 1.342(3)
C35 C36 1.374(4)
F36 C36 1.351(3)
C41 C46 1.384(3)
C41 C42 1.388(3)
F42 C42 1.352(3)
C42 C43 1.379(3)
F43 C43 1.348(3)
C43 C44 1.368(4)
F44 C44 1.344(3)
C44 C45 1.364(4)
F45 C45 1.347(3)
C45 C46 1.385(4)
F46 C46 1.358(3)

loop_
_geom_torsion_atom_site_label_1
_geom_torsion_atom_site_label_2
_geom_torsion_atom_site_label_3
_geom_torsion_atom_site_label_4
_geom_torsion
N1 P1 C1 C10 -162.09(18)
C11 P1 C1 C10 83.5(2)
C21 P1 C1 C10 -38.3(2)
N1 P1 C1 C2 -40.28(14)
C11 P1 C1 C2 -154.74(13)
C21 P1 C1 C2 83.52(15)
C10 C1 C2 B1 177.70(19)
P1 C1 C2 B1 51.32(18)
C11 P1 N1 O1 -56.66(15)
C21 P1 N1 O1 66.24(16)
C1 P1 N1 O1 176.71(13)
C11 P1 N1 B1 146.38(15)
C21 P1 N1 B1 -90.71(16)
C1 P1 N1 B1 19.76(16)
B1 N1 O1 C3 -105.4(2)
P1 N1 O1 C3 99.34(17)
N1 O1 C3 C4 -173.25(16)
O1 C3 C4 C5 125.5(2)
O1 C3 C4 C9 -53.5(3)
C9 C4 C5 C6 1.7(4)
C3 C4 C5 C6 -177.4(2)
C4 C5 C6 C7 -1.5(4)
C5 C6 C7 C8 0.0(5)
C6 C7 C8 C9 1.3(6)
C7 C8 C9 C4 -1.1(6)
C5 C4 C9 C8 -0.4(5)
C3 C4 C9 C8 178.6(3)
N1 P1 C11 C12 86.02(18)
C21 P1 C11 C12 -45.76(19)
C1 P1 C11 C12 -167.37(16)
N1 P1 C11 C16 -93.49(18)
C21 P1 C11 C16 134.73(18)
C1 P1 C11 C16 13.1(2)
C16 C11 C12 C13 -0.7(3)
P1 C11 C12 C13 179.83(17)
C16 C11 C12 C17 178.6(2)
P1 C11 C12 C17 -0.9(3)
C11 C12 C13 C14 -1.1(4)
C17 C12 C13 C14 179.6(2)
C12 C13 C14 C15 1.7(4)
C12 C13 C14 C18 -177.9(2)
C13 C14 C15 C16 -0.6(4)
C18 C14 C15 C16 179.0(2)
C14 C15 C16 C11 -1.1(3)
C14 C15 C16 C19 179.8(2)
C12 C11 C16 C15 1.7(3)
P1 C11 C16 C15 -178.81(16)
C12 C11 C16 C19 -179.2(2)
P1 C11 C16 C19 0.3(3)
N1 P1 C21 C22 3.3(2)
C11 P1 C21 C22 127.40(19)
C1 P1 C21 C22 -100.3(2)
N1 P1 C21 C26 -178.25(15)
C11 P1 C21 C26 -54.19(19)
C1 P1 C21 C26 78.10(18)
C26 C21 C22 C23 -1.6(3)
P1 C21 C22 C23 176.81(17)
C26 C21 C22 C27 175.8(2)
P1 C21 C22 C27 -5.9(3)
C21 C22 C23 C24 0.5(3)
C27 C22 C23 C24 -177.1(2)
C22 C23 C24 C25 0.6(4)
C22 C23 C24 C28 -180.0(2)
C23 C24 C25 C26 -0.5(4)
C28 C24 C25 C26 180.0(2)
C24 C25 C26 C21 -0.5(4)
C24 C25 C26 C29 176.8(2)
C22 C21 C26 C25 1.6(3)
P1 C21 C26 C25 -176.88(17)
C22 C21 C26 C29 -175.5(2)
P1 C21 C26 C29 6.0(3)
O1 N1 B1 C2 -147.43(17)
P1 N1 B1 C2 7.42(19)
O1 N1 B1 C41 -23.3(3)
P1 N1 B1 C41 131.53(16)
O1 N1 B1 C31 97.3(2)
P1 N1 B1 C31 -107.85(18)
C1 C2 B1 N1 -38.6(2)
C1 C2 B1 C41 -157.96(18)
C1 C2 B1 C31 80.6(2)
N1 B1 C31 C32 -1.5(3)
C2 B1 C31 C32 -110.7(2)
C41 B1 C31 C32 121.5(2)
N1 B1 C31 C36 177.00(18)
C2 B1 C31 C36 67.9(2)
C41 B1 C31 C36 -60.0(2)
C36 C31 C32 F32 -178.9(2)
B1 C31 C32 F32 -0.3(4)
C36 C31 C32 C33 0.7(3)
B1 C31 C32 C33 179.3(2)
F32 C32 C33 F33 -0.5(4)
C31 C32 C33 F33 179.9(2)
F32 C32 C33 C34 179.9(2)
C31 C32 C33 C34 0.3(4)
F33 C33 C34 F34 -0.3(4)
C32 C33 C34 F34 179.3(3)
F33 C33 C34 C35 179.5(3)
C32 C33 C34 C35 -0.9(4)
F34 C34 C35 F35 0.5(4)
C33 C34 C35 F35 -179.4(2)
F34 C34 C35 C36 -179.7(2)
C33 C34 C35 C36 0.4(4)
F35 C35 C36 F36 0.8(3)
C34 C35 C36 F36 -179.1(2)
F35 C35 C36 C31 -179.5(2)
C34 C35 C36 C31 0.7(4)
C32 C31 C36 F36 178.55(19)
B1 C31 C36 F36 -0.2(3)
C32 C31 C36 C35 -1.2(3)
B1 C31 C36 C35 -180.0(2)
N1 B1 C41 C46 -114.0(2)
C2 B1 C41 C46 -1.4(3)
C31 B1 C41 C46 121.1(2)
N1 B1 C41 C42 66.6(3)
C2 B1 C41 C42 179.20(19)
C31 B1 C41 C42 -58.3(2)
C46 C41 C42 F42 -175.74(19)
B1 C41 C42 F42 3.7(3)
C46 C41 C42 C43 3.8(3)
B1 C41 C42 C43 -176.8(2)
F42 C42 C43 F43 -2.1(3)
C41 C42 C43 F43 178.4(2)
F42 C42 C43 C44 178.1(2)
C41 C42 C43 C44 -1.4(4)
F43 C43 C44 F44 -0.4(4)
C42 C43 C44 F44 179.4(2)
F43 C43 C44 C45 179.3(2)
C42 C43 C44 C45 -0.9(4)
F44 C44 C45 F45 0.1(4)
C43 C44 C45 F45 -179.6(2)
F44 C44 C45 C46 -179.9(2)
C43 C44 C45 C46 0.4(4)
C42 C41 C46 F46 177.3(2)
B1 C41 C46 F46 -2.1(4)
C42 C41 C46 C45 -4.2(3)
B1 C41 C46 C45 176.4(2)
F45 C45 C46 F46 0.9(3)
C44 C45 C46 F46 -179.1(2)
F45 C45 C46 C41 -177.6(2)
C44 C45 C46 C41 2.3(4)
